data_7217134
loop_
_publ_author_name
'Mercadal, Nerea'
'Day, Stephen P.'
'Jarmyn, Andrew'
'Pitak, Mateusz B.'
'Coles, Simon J.'
'Wilson, Claire'
'Rees, Gregory J.'
'Hanna, John V.'
'Wallis, John D.'

_publ_section_title
;
 O- vs. N-protonation of 1-dimethylaminonaphthalene-8-ketones: formation
 of a peri N--C bond or a hydrogen bond to the pi-electron density of a
 carbonyl group
;
_journal_issue 36
_journal_name_full CrystEngComm
_journal_page_first 8363
_journal_paper_doi 10.1039/C4CE00981A
_journal_volume 16
_journal_year 2014
_chemical_formula_moiety 'C14 H16 N O, Cl , H2 O'
_chemical_formula_sum 'C14 H18 Cl N O2'
_chemical_formula_weight 267.74
_chemical_name_systematic
; 
2-Hydroxy-1,1,2-trimethyl-1,2-dihydrobenzo[cd]indol-1-ium
chloride monohydrate, 7-H.Cl.H2O 
;
_space_group_IT_number 14
_symmetry_cell_setting monoclinic
_symmetry_space_group_name_Hall '-P 2ybc'
_symmetry_space_group_name_H-M 'P 1 21/c 1'
_atom_sites_solution_hydrogens difmap
_atom_sites_solution_primary direct
_atom_sites_solution_secondary difmap
_audit_creation_method SHELXL-97
_cell_angle_alpha 90.00
_cell_angle_beta 97.604(2)
_cell_angle_gamma 90.00
_cell_formula_units_Z 4
_cell_length_a 11.3796(3)
_cell_length_b 10.5436(2)
_cell_length_c 11.0577(3)
_cell_measurement_reflns_used 2884
_cell_measurement_temperature 150(2)
_cell_measurement_theta_max 29.0772
_cell_measurement_theta_min 3.0858
_cell_volume 1315.06(6)
_computing_cell_refinement
;
CrysAlisPro, Agilent Technologies,
Version 1.171.35.21 (release 20-01-2012 CrysAlis171 .NET)
(compiled Jan 23 2012,18:06:46)
;
_computing_data_collection
;
CrysAlisPro, Agilent Technologies,
Version 1.171.35.21 (release 20-01-2012 CrysAlis171 .NET)
(compiled Jan 23 2012,18:06:46)
;
_computing_data_reduction
;
CrysAlisPro, Agilent Technologies,
Version 1.171.35.21 (release 20-01-2012 CrysAlis171 .NET)
(compiled Jan 23 2012,18:06:46)
;
_computing_structure_refinement 'SHELXL-97 (Sheldrick, 1997)'
_computing_structure_solution 'SHELXS-97 (Sheldrick, 1990)'
_diffrn_ambient_temperature 150(2)
_diffrn_detector_area_resol_mean 15.9832
_diffrn_measured_fraction_theta_full 0.981
_diffrn_measured_fraction_theta_max 0.849
_diffrn_measurement_device_type 'Xcalibur, Sapphire3'
_diffrn_measurement_method '\w scans'
_diffrn_radiation_monochromator graphite
_diffrn_radiation_source 'Enhance (Mo) X-ray Source'
_diffrn_radiation_type 'Mo K\a'
_diffrn_radiation_wavelength 0.7107
_diffrn_reflns_av_R_equivalents 0.0226
_diffrn_reflns_av_sigmaI/netI 0.0424
_diffrn_reflns_limit_h_max 10
_diffrn_reflns_limit_h_min -14
_diffrn_reflns_limit_k_max 8
_diffrn_reflns_limit_k_min -13
_diffrn_reflns_limit_l_max 14
_diffrn_reflns_limit_l_min -10
_diffrn_reflns_number 5782
_diffrn_reflns_theta_full 27.00
_diffrn_reflns_theta_max 29.14
_diffrn_reflns_theta_min 3.09
_exptl_absorpt_coefficient_mu 0.284
_exptl_absorpt_correction_T_max 0.951
_exptl_absorpt_correction_T_min 0.942
_exptl_absorpt_correction_type analytical
_exptl_absorpt_process_details
;
CrysAlisPro, Agilent Technologies,
Version 1.171.35.21 (release 20-01-2012 CrysAlis171 .NET)
(compiled Jan 23 2012,18:06:46)
Analytical numeric absorption correction using a multifaceted crystal
            model based on expressions derived by R.C. Clark & J.S. Reid.
(Clark, R. C. & Reid, J. S. (1995). Acta Cryst. A51, 887-897)
;
_exptl_crystal_colour colourless
_exptl_crystal_density_diffrn 1.352
_exptl_crystal_density_method 'not measured'
_exptl_crystal_description block
_exptl_crystal_F_000 568
_exptl_crystal_size_max 0.3410
_exptl_crystal_size_mid 0.2992
_exptl_crystal_size_min 0.2313
_refine_diff_density_max 0.293
_refine_diff_density_min -0.358
_refine_diff_density_rms 0.062
_refine_ls_extinction_method none
_refine_ls_goodness_of_fit_ref 1.047
_refine_ls_hydrogen_treatment mixed
_refine_ls_matrix_type full
_refine_ls_number_parameters 177
_refine_ls_number_reflns 3007
_refine_ls_number_restraints 3
_refine_ls_restrained_S_all 1.047
_refine_ls_R_factor_all 0.0529
_refine_ls_R_factor_gt 0.0417
_refine_ls_shift/su_max 0.025
_refine_ls_shift/su_mean 0.002
_refine_ls_structure_factor_coef Fsqd
_refine_ls_weighting_details 'calc w=1/[\s^2^(Fo^2^)+(0.0407P)^2^+0.6205P] where P=(Fo^2^+2Fc^2^)/3'
_refine_ls_weighting_scheme calc
_refine_ls_wR_factor_gt 0.0963
_refine_ls_wR_factor_ref 0.1043
_reflns_number_gt 2500
_reflns_number_total 3007
_reflns_threshold_expression >2sigma(I)
_cod_data_source_file c4ce00981a2.cif
_cod_data_source_block 7Hchloride
_cod_depositor_comments 'Adding full bibliography for 7217128--7217139.cif.'
_cod_original_sg_symbol_H-M P21/c
_cod_database_code 7217134

loop_
_symmetry_equiv_pos_as_xyz
'x, y, z'
'-x, y+1/2, -z+1/2'
'-x, -y, -z'
'x, -y-1/2, z-1/2'

loop_
_atom_site_label
_atom_site_type_symbol
_atom_site_fract_x
_atom_site_fract_y
_atom_site_fract_z
_atom_site_U_iso_or_equiv
_atom_site_adp_type
_atom_site_occupancy
_atom_site_symmetry_multiplicity
_atom_site_calc_flag
_atom_site_refinement_flags
Cl1 Cl 0.86131(4) 0.20508(4) 0.84206(4) 0.02338(14) Uani 1 1 d .
O1 O 0.11623(12) 0.22806(12) 0.95469(11) 0.0212(3) Uani 1 1 d .
O2 O 0.81869(15) 0.09623(14) 0.56434(15) 0.0413(4) Uani 1 1 d D
N1 N 0.19107(12) 0.07557(13) 0.81273(12) 0.0150(3) Uani 1 1 d .
C1 C 0.31840(14) 0.04871(16) 0.80832(15) 0.0152(3) Uani 1 1 d .
C2 C 0.36856(15) -0.05112(16) 0.75723(15) 0.0177(4) Uani 1 1 d .
H2 H 0.3221 -0.1142 0.7119 0.021 Uiso 1 1 calc R
C3 C 0.49487(16) -0.05608(17) 0.77530(16) 0.0194(4) Uani 1 1 d .
H3 H 0.5331 -0.1236 0.7391 0.023 Uiso 1 1 calc R
C4 C 0.56354(15) 0.03206(17) 0.84245(16) 0.0197(4) Uani 1 1 d .
H4 H 0.6475 0.0249 0.8514 0.024 Uiso 1 1 calc R
C5 C 0.51033(15) 0.13412(16) 0.89881(15) 0.0159(4) Uani 1 1 d .
C6 C 0.56638(16) 0.23063(17) 0.97428(15) 0.0198(4) Uani 1 1 d .
H6 H 0.6503 0.2315 0.9931 0.024 Uiso 1 1 calc R
C7 C 0.49993(17) 0.32309(17) 1.02058(16) 0.0216(4) Uani 1 1 d .
H7 H 0.5395 0.3858 1.0727 0.026 Uiso 1 1 calc R
C8 C 0.37498(16) 0.32883(17) 0.99387(16) 0.0203(4) Uani 1 1 d .
H8 H 0.3314 0.3955 1.0249 0.024 Uiso 1 1 calc R
C9 C 0.31875(15) 0.23558(16) 0.92209(15) 0.0162(3) Uani 1 1 d .
C10 C 0.38589(15) 0.14002(16) 0.87736(15) 0.0155(3) Uani 1 1 d .
C11 C 0.14642(16) -0.01443(17) 0.90175(16) 0.0216(4) Uani 1 1 d .
H11A H 0.1571 -0.1019 0.8753 0.032 Uiso 1 1 calc R
H11B H 0.0621 0.0016 0.9050 0.032 Uiso 1 1 calc R
H11C H 0.1910 -0.0016 0.9829 0.032 Uiso 1 1 calc R
C12 C 0.11639(15) 0.05860(17) 0.69184(15) 0.0201(4) Uani 1 1 d .
H12A H 0.1484 0.1106 0.6304 0.030 Uiso 1 1 calc R
H12B H 0.0349 0.0850 0.6982 0.030 Uiso 1 1 calc R
H12C H 0.1170 -0.0308 0.6678 0.030 Uiso 1 1 calc R
C13 C 0.19054(15) 0.22305(16) 0.86755(15) 0.0164(4) Uani 1 1 d .
C14 C 0.15862(17) 0.31487(17) 0.76324(17) 0.0223(4) Uani 1 1 d .
H14A H 0.0764 0.3004 0.7269 0.034 Uiso 1 1 calc R
H14B H 0.2116 0.3016 0.7014 0.034 Uiso 1 1 calc R
H14C H 0.1672 0.4020 0.7939 0.034 Uiso 1 1 calc R
H1 H 0.046(2) 0.228(2) 0.919(2) 0.037(7) Uiso 1 1 d .
H21 H 0.8282(14) 0.131(2) 0.6342(11) 0.100 Uiso 1 1 d D
H22 H 0.838(3) 0.153(2) 0.5167(19) 0.100 Uiso 1 1 d D

loop_
_atom_site_aniso_label
_atom_site_aniso_U_11
_atom_site_aniso_U_22
_atom_site_aniso_U_33
_atom_site_aniso_U_23
_atom_site_aniso_U_13
_atom_site_aniso_U_12
Cl1 0.0188(2) 0.0244(2) 0.0274(3) 0.00320(18) 0.00474(17) 0.00111(17)
O1 0.0172(7) 0.0285(7) 0.0186(6) -0.0058(5) 0.0046(5) 0.0006(5)
O2 0.0484(10) 0.0354(9) 0.0384(9) 0.0017(7) -0.0004(8) 0.0029(8)
N1 0.0145(7) 0.0162(7) 0.0144(7) 0.0006(5) 0.0018(5) -0.0005(6)
C1 0.0139(8) 0.0169(8) 0.0145(8) 0.0025(6) 0.0010(6) 0.0008(6)
C2 0.0195(9) 0.0166(8) 0.0168(8) -0.0007(7) 0.0015(7) -0.0012(7)
C3 0.0203(9) 0.0199(9) 0.0187(9) 0.0003(7) 0.0047(7) 0.0055(7)
C4 0.0156(8) 0.0247(9) 0.0187(9) 0.0048(7) 0.0018(7) 0.0025(7)
C5 0.0159(8) 0.0173(8) 0.0146(8) 0.0043(6) 0.0020(6) -0.0018(7)
C6 0.0160(8) 0.0242(9) 0.0183(8) 0.0028(7) -0.0007(7) -0.0039(7)
C7 0.0250(9) 0.0212(9) 0.0180(9) -0.0017(7) 0.0001(7) -0.0069(7)
C8 0.0239(9) 0.0191(9) 0.0183(9) -0.0034(7) 0.0043(7) -0.0018(7)
C9 0.0170(8) 0.0178(8) 0.0139(8) 0.0027(6) 0.0022(6) -0.0002(7)
C10 0.0176(8) 0.0169(8) 0.0122(7) 0.0017(6) 0.0024(6) 0.0001(7)
C11 0.0205(9) 0.0216(9) 0.0237(9) 0.0054(7) 0.0070(7) -0.0027(7)
C12 0.0192(9) 0.0222(9) 0.0174(9) -0.0032(7) -0.0032(7) 0.0015(7)
C13 0.0188(9) 0.0152(8) 0.0157(8) -0.0034(6) 0.0038(7) 0.0004(7)
C14 0.0255(10) 0.0179(9) 0.0228(9) 0.0011(7) 0.0003(7) 0.0036(7)

loop_
_atom_type_symbol
_atom_type_description
_atom_type_scat_dispersion_real
_atom_type_scat_dispersion_imag
_atom_type_scat_source
C C 0.0033 0.0016 'International Tables Vol C Tables 4.2.6.8 and 6.1.1.4'
H H 0.0000 0.0000 'International Tables Vol C Tables 4.2.6.8 and 6.1.1.4'
N N 0.0061 0.0033 'International Tables Vol C Tables 4.2.6.8 and 6.1.1.4'
O O 0.0106 0.0060 'International Tables Vol C Tables 4.2.6.8 and 6.1.1.4'
Cl Cl 0.1484 0.1585 'International Tables Vol C Tables 4.2.6.8 and 6.1.1.4'

loop_
_geom_angle_atom_site_label_1
_geom_angle_atom_site_label_2
_geom_angle_atom_site_label_3
_geom_angle
C1 N1 C12 112.91(13)
C1 N1 C11 108.50(13)
C12 N1 C11 107.94(13)
C1 N1 C13 103.90(12)
C12 N1 C13 114.00(12)
C11 N1 C13 109.42(12)
C2 C1 C10 122.17(16)
C2 C1 N1 128.96(15)
C10 C1 N1 108.65(14)
C1 C2 C3 116.25(16)
C4 C3 C2 122.95(16)
C3 C4 C5 120.48(16)
C10 C5 C6 115.69(16)
C10 C5 C4 116.00(15)
C6 C5 C4 128.31(16)
C7 C6 C5 120.22(16)
C6 C7 C8 122.69(16)
C9 C8 C7 118.06(17)
C8 C9 C10 119.28(16)
C8 C9 C13 130.39(16)
C10 C9 C13 109.95(14)
C9 C10 C1 113.91(15)
C9 C10 C5 124.00(16)
C1 C10 C5 122.09(15)
O1 C13 C9 111.79(14)
O1 C13 C14 113.89(15)
C9 C13 C14 111.75(14)
O1 C13 N1 108.96(13)
C9 C13 N1 100.19(12)
C14 C13 N1 109.35(13)

loop_
_geom_bond_atom_site_label_1
_geom_bond_atom_site_label_2
_geom_bond_distance
O1 C13 1.364(2)
N1 C1 1.484(2)
N1 C12 1.497(2)
N1 C11 1.503(2)
N1 C13 1.669(2)
C1 C2 1.356(2)
C1 C10 1.394(2)
C2 C3 1.426(2)
C3 C4 1.368(2)
C4 C5 1.419(2)
C5 C10 1.406(2)
C5 C6 1.413(2)
C6 C7 1.374(3)
C7 C8 1.415(3)
C8 C9 1.368(2)
C9 C10 1.394(2)
C9 C13 1.509(2)
C13 C14 1.513(2)

loop_
_geom_hbond_atom_site_label_D
_geom_hbond_atom_site_label_H
_geom_hbond_atom_site_label_A
_geom_hbond_distance_DH
_geom_hbond_distance_HA
_geom_hbond_distance_DA
_geom_hbond_angle_DHA
_geom_hbond_site_symmetry_A
O1 H1 Cl1 0.84(2) 2.17(3) 3.0114(14) 173(2) 1_455
O2 H21 Cl1 0.85 2.409(3) 3.2540(16) 173(2) .
O2 H22 Cl1 0.85 2.481(6) 3.3137(16) 166(3) 4_565

loop_
_geom_torsion_atom_site_label_1
_geom_torsion_atom_site_label_2
_geom_torsion_atom_site_label_3
_geom_torsion_atom_site_label_4
_geom_torsion
C12 N1 C1 C2 -46.9(2)
C11 N1 C1 C2 72.7(2)
C13 N1 C1 C2 -170.95(17)
C12 N1 C1 C10 138.49(14)
C11 N1 C1 C10 -101.90(15)
C13 N1 C1 C10 14.46(16)
C10 C1 C2 C3 -1.6(3)
N1 C1 C2 C3 -175.51(15)
C1 C2 C3 C4 1.5(3)
C2 C3 C4 C5 0.4(3)
C3 C4 C5 C10 -2.1(2)
C3 C4 C5 C6 177.61(17)
C10 C5 C6 C7 -0.7(2)
C4 C5 C6 C7 179.58(17)
C5 C6 C7 C8 -1.5(3)
C6 C7 C8 C9 2.2(3)
C7 C8 C9 C10 -0.6(2)
C7 C8 C9 C13 -172.79(17)
C8 C9 C10 C1 178.30(15)
C13 C9 C10 C1 -8.0(2)
C8 C9 C10 C5 -1.6(3)
C13 C9 C10 C5 172.05(15)
C2 C1 C10 C9 179.83(16)
N1 C1 C10 C9 -5.1(2)
C2 C1 C10 C5 -0.2(3)
N1 C1 C10 C5 174.79(14)
C6 C5 C10 C9 2.3(2)
C4 C5 C10 C9 -177.96(15)
C6 C5 C10 C1 -177.67(15)
C4 C5 C10 C1 2.1(2)
C8 C9 C13 O1 -56.3(2)
C10 C9 C13 O1 130.93(15)
C8 C9 C13 C14 72.6(2)
C10 C9 C13 C14 -100.10(16)
C8 C9 C13 N1 -171.63(17)
C10 C9 C13 N1 15.63(16)
C1 N1 C13 O1 -135.24(14)
C12 N1 C13 O1 101.45(16)
C11 N1 C13 O1 -19.52(18)
C1 N1 C13 C9 -17.82(14)
C12 N1 C13 C9 -141.13(14)
C11 N1 C13 C9 97.90(14)
C1 N1 C13 C14 99.71(15)
C12 N1 C13 C14 -23.61(18)
C11 N1 C13 C14 -144.58(14)
